data_4518663
loop_
_publ_author_name
'Qin, Jincheng'
'Liu, Zhifu'
'Ma, Mingsheng'
'Liu, Feng'
'Qi, Ze-Ming'
'Li, Yongxiang'

_publ_section_title
;
 Structure and Microwave Dielectric Properties of Gillespite-Type
 ACuSi<sub>4</sub>O<sub>10</sub> (A = Ca, Sr, Ba) Ceramics and
 Quantitative Prediction of the <i>Q</i> \\times <i>f</i> Value via
 Machine Learning.
;
_journal_issue 15
_journal_name_full 'ACS applied materials &amp; interfaces'
_journal_page_first 17817
_journal_page_last 17826
_journal_paper_doi 10.1021/acsami.1c01909
_journal_volume 13
_journal_year 2021
_chemical_formula_sum 'Cu O10 Si4 Sr'
_chemical_formula_weight 423.50
_space_group_IT_number 130
_space_group_name_Hall '-P 4a 2ac'
_space_group_name_H-M_alt 'P 4/n c c :2'
_symmetry_cell_setting tetragonal
_symmetry_space_group_name_H-M 'P 4/n c c :2'
_audit_creation_date 2020-01-06T09:18
_audit_creation_method 'from EXP file using GSAS2CIF'
_audit_update_record ' 2020-01-06T09:18  Initial CIF as created by GSAS2CIF'
_cell_angle_alpha 90.0
_cell_angle_beta 90.0
_cell_angle_gamma 90.0
_cell_formula_units_Z 4
_cell_length_a 7.3703(7)
_cell_length_b 7.3703
_cell_length_c 15.5999(15)
_cell_measurement_temperature 298
_cell_volume 847.41(11)
_computing_structure_refinement GSAS
_diffrn_ambient_temperature 298
_diffrn_measurement_device_type
;
Bruker D8 Advance
;
_pd_phase_name SrCuSi4O10
_refine_ls_goodness_of_fit_all 1.50
_refine_ls_matrix_type full
_refine_ls_number_parameters 57
_refine_ls_number_restraints 0
_refine_ls_shift/su_mean 0.54
_cod_data_source_file SrCuSi4O10-R.cif
_cod_data_source_block SrCuSi4O10
_cod_depositor_comments
;
The following automatic conversions were performed:

data item '_geom_angle_publ_flag' value 'N' was changed to 'n' in
accordance with the
/home/data/users/saulius/crontab/automatic-downloads/current/ACS/lib/dictionaries/cif_core.dic
dictionary named 'cif_core.dic' version 2.4.2 last updated on
2011-04-26 (89 times).

data item '_geom_bond_publ_flag' value 'N' was changed to 'n' in
accordance with the
/home/data/users/saulius/crontab/automatic-downloads/current/ACS/lib/dictionaries/cif_core.dic
dictionary named 'cif_core.dic' version 2.4.2 last updated on
2011-04-26 (34 times).

Automatic conversion script
Id: cif_fix_values 7556 2019-12-06 15:28:31Z antanas 
;
_cod_original_cell_volume 847.40(24)
_cod_database_code 4518663

loop_
_symmetry_equiv_pos_site_id
_symmetry_equiv_pos_as_xyz
1 +x,+y,+z
2 -y+1/2,+x,+z
3 -x+1/2,-y+1/2,+z
4 +y,-x+1/2,+z
5 -x+1/2,+y,+z+1/2
6 -y+1/2,-x+1/2,+z+1/2
7 +x,-y+1/2,+z+1/2
8 +y,+x,+z+1/2
-1 -x,-y,-z
-2 +y+1/2,-x,-z
-3 +x+1/2,+y+1/2,-z
-4 -y,+x+1/2,-z
-5 +x+1/2,-y,-z+1/2
-6 +y+1/2,+x+1/2,-z+1/2
-7 -x,+y+1/2,-z+1/2
-8 -y,-x,-z+1/2

loop_
_atom_site_type_symbol
_atom_site_label
_atom_site_fract_x
_atom_site_fract_y
_atom_site_fract_z
_atom_site_occupancy
_atom_site_thermal_displace_type
_atom_site_U_iso_or_equiv
_atom_site_symmetry_multiplicity
Sr Sr 0.25 0.75 0.0 1.0 Uiso 0.0130(6) 4
Cu Cu 0.25 0.25 0.08850(14) 1.0 Uiso 0.0137(9) 4
Si Si 0.50850(29) 0.92889(34) 0.15169(21) 1.0 Uiso 0.0122(10) 16
O O1 0.4647(6) 0.9647(6) 0.25 1.0 Uiso 0.0080(28) 8
O O2 0.7144(7) -0.0018(5) 0.13046(30) 1.0 Uiso 0.0054(18) 16
O O3 0.3710(8) 0.0165(6) 0.08784(30) 1.0 Uiso 0.0112(18) 16

loop_
_atom_type_symbol
_atom_type_number_in_cell
Sr 4.0
Cu 4.0
Si 16.0
O 40.0

loop_
_geom_angle_atom_site_label_1
_geom_angle_atom_site_label_2
_geom_angle_atom_site_label_3
_geom_angle
_geom_angle_site_symmetry_1
_geom_angle_site_symmetry_2
_geom_angle_site_symmetry_3
_geom_angle_publ_flag
Si Sr Si 88.79(9) 1_555 . 3_565 n
Si Sr Si 91.71(4) 1_555 . -2_555 n
Si Sr Si 120.70(5) 1_555 . -4_655 n
Si Sr O2 29.10(11) 1_555 . 2_555 n
Si Sr O2 79.78(10) 1_555 . 4_565 n
Si Sr O2 101.77(10) 1_555 . -1_665 n
Si Sr O2 139.53(5) 1_555 . -3_454 n
Si Sr O3 27.14(10) 1_555 . 1_565 n
Si Sr O3 97.09(11) 1_555 . 3_555 n
Si Sr O3 118.49(5) 1_555 . -2_654 n
Si Sr O3 138.95(5) 1_555 . -4_554 n
Si Sr Si 103.40(4) 3_565 . -2_555 n
Si Sr Si 120.70(5) 3_565 . -4_655 n
Si Sr O2 79.78(10) 3_565 . 2_555 n
Si Sr O2 29.10(11) 3_565 . 4_565 n
Si Sr O2 147.90(11) 3_565 . -1_665 n
Si Sr O2 131.33(5) 3_565 . -3_454 n
Si Sr O3 97.09(11) 3_565 . 1_565 n
Si Sr O3 27.14(10) 3_565 . 3_555 n
Si Sr O3 132.43(4) 3_565 . -2_654 n
Si Sr O3 131.57(5) 3_565 . -4_554 n
Si Sr Si 123.33(5) -2_555 . -4_655 n
Si Sr O2 124.42(10) -2_454 . 2_555 n
Si Sr O2 137.68(9) -2_454 . 4_565 n
Si Sr O2 69.42(9) -2_454 . -1_665 n
Si Sr O2 21.77(1) -2_454 . -3_454 n
Si Sr O3 128.59(12) -2_554 . 1_565 n
Si Sr O3 104.56(11) -2_554 . 3_555 n
Si Sr O3 3.30(1) -2_554 . -2_654 n
Si Sr O3 42.05(2) -2_554 . -4_554 n
Si Sr O2 163.53(9) -4_554 . 2_555 n
Si Sr O2 111.08(9) -4_554 . 4_565 n
Si Sr O2 47.00(10) -4_554 . -1_665 n
Si Sr O2 27.42(2) -4_554 . -3_454 n
Si Sr O3 118.44(10) -4_654 . 1_565 n
Si Sr O3 125.95(11) -4_654 . 3_555 n
Si Sr O3 43.47(2) -4_654 . -2_654 n
Si Sr O3 3.88(2) -4_654 . -4_554 n
O2 Sr O2 85.29(18) 2_555 . 4_565 n
O2 Sr O2 122.75(10) 2_555 . -1_665 n
O2 Sr O2 137.02(9) 2_555 . -3_454 n
O2 Sr O3 56.24(15) 2_555 . 1_565 n
O2 Sr O3 76.51(14) 2_555 . 3_555 n
O2 Sr O3 104.97(9) 2_555 . -2_654 n
O2 Sr O3 144.27(9) 2_555 . -4_554 n
O2 Sr O2 122.75(10) 4_565 . -1_665 n
O2 Sr O2 137.02(9) 4_565 . -3_454 n
O2 Sr O3 76.51(14) 4_565 . 1_565 n
O2 Sr O3 56.24(15) 4_565 . 3_555 n
O2 Sr O3 158.04(10) 4_565 . -2_654 n
O2 Sr O3 130.38(9) 4_565 . -4_554 n
O2 Sr O2 48.70(9) -1_665 . -3_454 n
O2 Sr O3 81.13(14) -1_665 . 1_565 n
O2 Sr O3 160.57(15) -1_665 . 3_555 n
O2 Sr O3 68.17(9) -1_665 . -2_654 n
O2 Sr O3 41.07(9) -1_665 . -4_554 n
O2 Sr O3 116.08(12) -3_554 . 1_565 n
O2 Sr O3 123.37(10) -3_554 . 3_555 n
O2 Sr O3 18.74(2) -3_554 . -2_654 n
O2 Sr O3 29.78(2) -3_554 . -4_554 n
O3 Sr O3 115.14(19) 1_565 . 3_555 n
O3 Sr O3 125.37(12) 1_565 . -2_654 n
O3 Sr O3 122.12(11) 1_565 . -4_554 n
O3 Sr O3 106.56(11) 3_555 . -2_654 n
O3 Sr O3 122.12(11) 3_555 . -4_554 n
O3 Sr O3 43.27(2) -2_654 . -4_554 n
O3 Cu O3 89.9984(18) 1_555 . 2_555 n
O3 Cu O3 179.4(2) 1_555 . 3_555 n
O3 Cu O3 89.9984(18) 1_555 . 4_555 n
O3 Cu O3 89.9984(18) 2_555 . 3_555 n
O3 Cu O3 179.4(2) 2_555 . 4_555 n
O3 Cu O3 89.9984(18) 3_555 . 4_555 n
Sr Si O1 129.69(25) 1_555 . 1_555 n
Sr Si O2 120.90(23) 1_555 . 1_565 n
Sr Si O2 56.39(19) 1_555 . 2_555 n
Sr Si O3 48.32(21) 1_555 . 1_565 n
O1 Si O2 109.41(33) 1_555 . 1_565 n
O1 Si O2 110.73(34) 1_555 . 2_555 n
O1 Si O3 114.53(23) 1_555 . 1_565 n
O2 Si O2 106.99(32) 1_565 . 2_555 n
O2 Si O3 110.14(32) 1_565 . 1_565 n
O2 Si O3 104.71(30) 2_555 . 1_565 n
Si O1 Si 144.71(19) 1_555 . -6_556 n
Sr O2 Si 116.52(24) 2_655 . 1_545 n
Sr O2 Si 94.50(25) 2_655 . 4_555 n
Si O2 Si 149.0(4) 1_545 . 4_555 n
Sr O3 Cu 121.66(24) 1_545 . 1_555 n
Sr O3 Si 104.53(25) 1_545 . 1_545 n
Cu O3 Si 131.5(4) 1_555 . 1_545 n

loop_
_geom_bond_atom_site_label_1
_geom_bond_atom_site_label_2
_geom_bond_distance
_geom_bond_site_symmetry_1
_geom_bond_site_symmetry_2
_geom_bond_publ_flag
Sr Si 3.3118(32) . 1_555 n
Sr Si 3.7906(26) . 2_655 n
Sr Si 3.3118(32) . 3_565 n
Sr Si 3.7906(26) . 4_465 n
Sr Si 3.7906(26) . -1_675 n
Sr Si 3.3118(32) . -2_465 n
Sr Si 3.7906(26) . -3_445 n
Sr Si 3.3118(32) . -4_655 n
Sr O2 2.767(4) . 2_555 n
Sr O2 2.767(4) . 4_565 n
Sr O2 2.767(4) . -1_665 n
Sr O2 2.767(4) . -3_455 n
Sr O3 2.555(5) . 1_565 n
Sr O3 2.555(5) . 3_555 n
Sr O3 2.555(5) . -2_565 n
Sr O3 2.555(5) . -4_555 n
Cu O3 1.938(4) . 1_555 n
Cu O3 1.938(4) . 2_555 n
Cu O3 1.938(4) . 3_555 n
Cu O3 1.938(4) . 4_555 n
Si Sr 3.3118(32) . 1_555 n
Si Sr 3.7906(26) . 2_665 n
Si O1 1.5893(32) . 1_555 n
Si O2 1.635(5) . 1_565 n
Si O2 1.616(5) . 2_555 n
Si O3 1.561(4) . 1_565 n
O1 Si 1.5893(32) . 1_555 n
O1 Si 1.5893(32) . -6_455 n
O2 Sr 2.767(4) . 2_655 n
O2 Si 1.635(5) . 1_545 n
O2 Si 1.616(5) . 4_555 n
O3 Sr 2.555(5) . 1_545 n
O3 Cu 1.938(4) . 1_555 n
O3 Si 1.561(4) . 1_545 n
